data_7039438
loop_
_publ_author_name
'Duan, Yu-Lai'
'He, Jia-Xuan'
'Wang, Wei'
'Zhou, Jing-Jing'
'Huang, Yong'
'Yang, Ying'

_publ_section_title
;
 Synthesis and characterization of dinuclear rare-earth complexes
 supported by amine-bridged bis(phenolate) ligands and their catalytic
 activity for the ring-opening polymerization of l-lactide.
;
_journal_issue 26
_journal_name_full 'Dalton transactions (Cambridge, England : 2003)'
_journal_page_first 10807
_journal_page_last 10820
_journal_paper_doi 10.1039/c6dt01486k
_journal_volume 45
_journal_year 2016
_chemical_formula_moiety 'C120 H138 N2 Nd2 O12, C3 H2 Cl2, C5, 2(C H2 Cl2)'
_chemical_formula_sum 'C130 H144 Cl6 N2 Nd2 O12'
_chemical_formula_weight 2427.65
_chemical_name_systematic
; 
 ? 
;
_space_group_IT_number 14
_symmetry_cell_setting monoclinic
_symmetry_space_group_name_Hall '-P 2yn'
_symmetry_space_group_name_H-M 'P 1 21/n 1'
_atom_sites_solution_hydrogens geom
_atom_sites_solution_primary direct
_atom_sites_solution_secondary difmap
_audit_creation_method SHELXL-97
_audit_update_record
;
2016-04-01 deposited with the CCDC.
2016-06-02 downloaded from the CCDC.
;
_cell_angle_alpha 90.00
_cell_angle_beta 91.863(3)
_cell_angle_gamma 90.00
_cell_formula_units_Z 2
_cell_length_a 14.1627(5)
_cell_length_b 20.6272(5)
_cell_length_c 21.0099(5)
_cell_measurement_reflns_used 4771
_cell_measurement_temperature 293(2)
_cell_measurement_theta_max 28.5090
_cell_measurement_theta_min 3.5470
_cell_volume 6134.5(3)
_computing_cell_refinement 'Bruker XSCANS'
_computing_data_collection 'Bruker XSCANS'
_computing_data_reduction 'Bruker SHELXTL'
_computing_molecular_graphics 'Bruker SHELXTL'
_computing_publication_material 'Bruker SHELXTL'
_computing_structure_refinement 'SHELXL-97 (Sheldrick, 1997)'
_computing_structure_solution 'SHELXS-97 (Sheldrick, 1990)'
_diffrn_ambient_temperature 293(2)
_diffrn_measured_fraction_theta_full 0.998
_diffrn_measured_fraction_theta_max 0.998
_diffrn_measurement_device_type 'SuperNova, Dual, Cu at zero, Eos'
_diffrn_measurement_method '\w scans'
_diffrn_radiation_monochromator graphite
_diffrn_radiation_source 'fine-focus sealed tube'
_diffrn_radiation_type MoK\a
_diffrn_radiation_wavelength 0.71073
_diffrn_reflns_av_R_equivalents 0.0677
_diffrn_reflns_av_sigmaI/netI 0.1039
_diffrn_reflns_limit_h_max 16
_diffrn_reflns_limit_h_min -16
_diffrn_reflns_limit_k_max 24
_diffrn_reflns_limit_k_min -24
_diffrn_reflns_limit_l_max 24
_diffrn_reflns_limit_l_min -24
_diffrn_reflns_number 26909
_diffrn_reflns_theta_full 25.00
_diffrn_reflns_theta_max 25.00
_diffrn_reflns_theta_min 3.29
_exptl_absorpt_coefficient_mu 1.026
_exptl_absorpt_correction_T_max 1.00000
_exptl_absorpt_correction_T_min 0.91988
_exptl_absorpt_correction_type multi-scan
_exptl_crystal_colour 'pale blue'
_exptl_crystal_density_diffrn 1.314
_exptl_crystal_density_method 'not measured'
_exptl_crystal_description block
_exptl_crystal_F_000 2512
_exptl_crystal_size_max 0.24
_exptl_crystal_size_mid 0.12
_exptl_crystal_size_min 0.10
_refine_diff_density_max 1.414
_refine_diff_density_min -1.742
_refine_diff_density_rms 0.127
_refine_ls_extinction_method none
_refine_ls_goodness_of_fit_ref 1.003
_refine_ls_hydrogen_treatment mixed
_refine_ls_matrix_type full
_refine_ls_number_parameters 727
_refine_ls_number_reflns 10775
_refine_ls_number_restraints 1536
_refine_ls_restrained_S_all 0.997
_refine_ls_R_factor_all 0.0969
_refine_ls_R_factor_gt 0.0630
_refine_ls_shift/su_max 0.001
_refine_ls_shift/su_mean 0.000
_refine_ls_structure_factor_coef Fsqd
_refine_ls_weighting_details 'calc w=1/[\s^2^(Fo^2^)+(0.0500P)^2^+25.0000P] where P=(Fo^2^+2Fc^2^)/3'
_refine_ls_weighting_scheme calc
_refine_ls_wR_factor_gt 0.1437
_refine_ls_wR_factor_ref 0.1619
_reflns_number_gt 7402
_reflns_number_total 10775
_reflns_threshold_expression >2sigma(I)
_cod_data_source_file c6dt01486k1.cif
_cod_data_source_block hy110
_cod_depositor_comments
;
The following automatic conversions were performed:

'_symmetry_cell_setting' value 'Monoclinic' changed to 'monoclinic'
according to
/usr/data/users/saulius/crontab/automatic-downloads/rss-feeds/RSC/lib/dictionaries/cif_core.dic
dictionary named 'cif_core.dic' version 2.4.2 from 2011-04-26.

Automatic conversion script
Id: cif_fix_values 4268 2015-11-12 08:31:59Z antanas 

 Adding full bibliography for 7039431--7039442.cif.
;
_cod_original_sg_symbol_H-M 'P 21/n'
_cod_database_code 7039438

loop_
_symmetry_equiv_pos_as_xyz
'x, y, z'
'-x+1/2, y+1/2, -z+1/2'
'-x, -y, -z'
'x-1/2, -y-1/2, z-1/2'

loop_
_atom_site_label
_atom_site_type_symbol
_atom_site_fract_x
_atom_site_fract_y
_atom_site_fract_z
_atom_site_U_iso_or_equiv
_atom_site_adp_type
_atom_site_occupancy
_atom_site_symmetry_multiplicity
_atom_site_calc_flag
_atom_site_refinement_flags
_atom_site_disorder_assembly
_atom_site_disorder_group
Nd1 Nd 0.48893(2) 0.460618(16) 0.124756(15) 0.02360(12) Uani 1 1 d . . .
O1 O 0.6434(3) 0.46740(19) 0.1506(2) 0.0273(10) Uani 1 1 d . . .
O2 O 0.4239(3) 0.4845(2) 0.21792(19) 0.0286(10) Uani 1 1 d . . .
O3 O 0.4327(3) 0.5315(2) 0.0407(2) 0.0314(11) Uani 1 1 d . . .
O4 O 0.4854(3) 0.6035(2) -0.02885(19) 0.0322(11) Uani 1 1 d . . .
O5 O 0.4950(4) 0.3458(2) 0.1643(2) 0.0399(12) Uani 1 1 d . B .
O6 O 0.3182(3) 0.4259(2) 0.0983(2) 0.0452(13) Uani 1 1 d . . .
N1 N 0.5224(4) 0.5851(2) 0.1426(2) 0.0213(11) Uani 1 1 d . . .
C7 C 0.6062(4) 0.5971(3) 0.1848(3) 0.0249(11) Uani 1 1 d U . .
H7A H 0.5975 0.5748 0.2248 0.030 Uiso 1 1 calc R . .
H7B H 0.6097 0.6432 0.1939 0.030 Uiso 1 1 calc R . .
C6 C 0.6989(4) 0.5757(3) 0.1581(3) 0.0252(12) Uani 1 1 d U . .
C1 C 0.7136(5) 0.5099(3) 0.1444(3) 0.0251(11) Uani 1 1 d U . .
C2 C 0.8055(5) 0.4902(3) 0.1251(3) 0.0277(12) Uani 1 1 d U . .
C3 C 0.8740(5) 0.5383(3) 0.1199(3) 0.0300(12) Uani 1 1 d U . .
H3A H 0.9335 0.5259 0.1070 0.036 Uiso 1 1 calc R . .
C4 C 0.8592(5) 0.6036(3) 0.1326(3) 0.0309(12) Uani 1 1 d U . .
C5 C 0.7711(4) 0.6212(3) 0.1519(3) 0.0287(12) Uani 1 1 d U . .
H5A H 0.7591 0.6645 0.1610 0.034 Uiso 1 1 calc R . .
C8 C 0.4365(4) 0.6121(3) 0.1719(3) 0.0235(12) Uani 1 1 d U . .
H8A H 0.3811 0.5953 0.1490 0.028 Uiso 1 1 calc R . .
H8B H 0.4366 0.6588 0.1667 0.028 Uiso 1 1 calc R . .
C9 C 0.4285(4) 0.5966(3) 0.2417(3) 0.0250(12) Uani 1 1 d U . .
C14 C 0.4202(4) 0.5311(3) 0.2612(3) 0.0249(11) Uani 1 1 d U . .
C13 C 0.4113(5) 0.5174(3) 0.3269(3) 0.0273(12) Uani 1 1 d U . .
C12 C 0.4095(4) 0.5691(3) 0.3693(3) 0.0282(11) Uani 1 1 d U . .
H12A H 0.4032 0.5602 0.4123 0.034 Uiso 1 1 calc R . .
C11 C 0.4168(4) 0.6339(3) 0.3506(3) 0.0252(12) Uani 1 1 d U . .
C10 C 0.4261(4) 0.6461(3) 0.2861(3) 0.0255(12) Uani 1 1 d U . .
H10A H 0.4310 0.6888 0.2723 0.031 Uiso 1 1 calc R . .
C15 C 0.5346(5) 0.6157(3) 0.0797(3) 0.0246(12) Uani 1 1 d U . .
H15A H 0.6012 0.6156 0.0700 0.029 Uiso 1 1 calc R . .
H15B H 0.5139 0.6605 0.0814 0.029 Uiso 1 1 calc R . .
C16 C 0.4793(5) 0.5809(3) 0.0267(3) 0.0272(14) Uani 1 1 d U . .
C17 C 0.8274(5) 0.4191(3) 0.1140(3) 0.0315(13) Uani 1 1 d U . .
C18 C 0.9274(5) 0.4103(4) 0.0882(4) 0.0443(18) Uani 1 1 d U . .
H18A H 0.9316 0.4326 0.0483 0.066 Uiso 1 1 calc R . .
H18B H 0.9398 0.3650 0.0821 0.066 Uiso 1 1 calc R . .
H18C H 0.9732 0.4279 0.1182 0.066 Uiso 1 1 calc R . .
C19 C 0.7574(5) 0.3892(3) 0.0637(3) 0.0420(17) Uani 1 1 d U . .
H19A H 0.7581 0.4144 0.0253 0.063 Uiso 1 1 calc R . .
H19B H 0.6949 0.3892 0.0801 0.063 Uiso 1 1 calc R . .
H19C H 0.7761 0.3455 0.0548 0.063 Uiso 1 1 calc R . .
C20 C 0.8302(5) 0.3815(3) 0.1771(3) 0.0367(13) Uani 1 1 d U . .
C21 C 0.8441(6) 0.4115(4) 0.2350(4) 0.0474(14) Uani 1 1 d U . .
H21A H 0.8471 0.4565 0.2369 0.057 Uiso 1 1 calc R . .
C22 C 0.8537(7) 0.3753(4) 0.2914(4) 0.0614(18) Uani 1 1 d U . .
H22A H 0.8624 0.3964 0.3302 0.074 Uiso 1 1 calc R . .
C23 C 0.8504(6) 0.3095(4) 0.2896(4) 0.0590(18) Uani 1 1 d U . .
H23A H 0.8584 0.2857 0.3270 0.071 Uiso 1 1 calc R . .
C24 C 0.8353(6) 0.2786(4) 0.2334(4) 0.0546(17) Uani 1 1 d U . .
H24A H 0.8309 0.2336 0.2324 0.066 Uiso 1 1 calc R . .
C25 C 0.8264(6) 0.3137(4) 0.1772(4) 0.0483(15) Uani 1 1 d U . .
H25A H 0.8177 0.2918 0.1388 0.058 Uiso 1 1 calc R . .
C26 C 0.9401(5) 0.6521(3) 0.1270(3) 0.0339(14) Uani 1 1 d U . .
C27 C 0.9688(6) 0.6523(4) 0.0571(4) 0.055(2) Uani 1 1 d U . .
H27A H 0.9880 0.6094 0.0452 0.083 Uiso 1 1 calc R . .
H27B H 1.0204 0.6818 0.0521 0.083 Uiso 1 1 calc R . .
H27C H 0.9161 0.6657 0.0304 0.083 Uiso 1 1 calc R . .
C28 C 0.9109(5) 0.7213(3) 0.1435(4) 0.0474(18) Uani 1 1 d U . .
H28A H 0.8927 0.7229 0.1871 0.071 Uiso 1 1 calc R . .
H28B H 0.8585 0.7342 0.1162 0.071 Uiso 1 1 calc R . .
H28C H 0.9631 0.7501 0.1376 0.071 Uiso 1 1 calc R . .
C29 C 1.0233(5) 0.6350(3) 0.1723(3) 0.0369(13) Uani 1 1 d U . .
C30 C 1.1137(5) 0.6557(4) 0.1604(4) 0.0463(15) Uani 1 1 d U . .
H30A H 1.1246 0.6784 0.1231 0.056 Uiso 1 1 calc R . .
C31 C 1.1875(6) 0.6437(4) 0.2024(4) 0.0513(17) Uani 1 1 d U . .
H31A H 1.2476 0.6585 0.1931 0.062 Uiso 1 1 calc R . .
C32 C 1.1745(6) 0.6106(4) 0.2574(4) 0.0513(17) Uani 1 1 d U . .
H32A H 1.2253 0.6028 0.2855 0.062 Uiso 1 1 calc R . .
C33 C 1.0857(6) 0.5887(4) 0.2712(4) 0.0509(17) Uani 1 1 d U . .
H33A H 1.0759 0.5656 0.3084 0.061 Uiso 1 1 calc R . .
C34 C 1.0114(5) 0.6016(4) 0.2290(4) 0.0422(14) Uani 1 1 d U . .
H34A H 0.9513 0.5876 0.2389 0.051 Uiso 1 1 calc R . .
C44 C 0.4048(5) 0.4477(3) 0.3500(3) 0.0318(13) Uani 1 1 d U . .
C45 C 0.4973(5) 0.4124(3) 0.3352(3) 0.0398(16) Uani 1 1 d U . .
H45A H 0.5067 0.4136 0.2901 0.060 Uiso 1 1 calc R . .
H45B H 0.4937 0.3682 0.3490 0.060 Uiso 1 1 calc R . .
H45C H 0.5493 0.4335 0.3571 0.060 Uiso 1 1 calc R . .
C46 C 0.3960(5) 0.4427(3) 0.4231(3) 0.0380(16) Uani 1 1 d U . .
H46A H 0.3387 0.4635 0.4354 0.057 Uiso 1 1 calc R . .
H46B H 0.4491 0.4636 0.4439 0.057 Uiso 1 1 calc R . .
H46C H 0.3945 0.3979 0.4354 0.057 Uiso 1 1 calc R . .
C47 C 0.3173(5) 0.4131(3) 0.3211(3) 0.0346(12) Uani 1 1 d U . .
C48 C 0.2304(5) 0.4448(4) 0.3194(3) 0.0409(13) Uani 1 1 d U . .
H48A H 0.2280 0.4879 0.3322 0.049 Uiso 1 1 calc R . .
C49 C 0.1475(6) 0.4146(4) 0.2993(4) 0.0507(15) Uani 1 1 d U . .
H49A H 0.0907 0.4372 0.2991 0.061 Uiso 1 1 calc R . .
C50 C 0.1495(6) 0.3508(4) 0.2797(4) 0.0503(16) Uani 1 1 d U . .
H50A H 0.0943 0.3298 0.2661 0.060 Uiso 1 1 calc R . .
C51 C 0.2344(6) 0.3190(4) 0.2807(4) 0.0511(16) Uani 1 1 d U . .
H51A H 0.2363 0.2760 0.2676 0.061 Uiso 1 1 calc R . .
C52 C 0.3175(6) 0.3491(4) 0.3008(3) 0.0430(14) Uani 1 1 d U . .
H52A H 0.3741 0.3262 0.3007 0.052 Uiso 1 1 calc R . .
C35 C 0.4202(5) 0.6871(3) 0.4020(3) 0.0341(14) Uani 1 1 d U . .
C36 C 0.4024(6) 0.7547(3) 0.3738(3) 0.0408(17) Uani 1 1 d U . .
H36A H 0.3411 0.7558 0.3529 0.061 Uiso 1 1 calc R . .
H36B H 0.4498 0.7643 0.3436 0.061 Uiso 1 1 calc R . .
H36C H 0.4051 0.7864 0.4073 0.061 Uiso 1 1 calc R . .
C37 C 0.5193(5) 0.6867(3) 0.4350(3) 0.0378(16) Uani 1 1 d U . .
H37A H 0.5318 0.6446 0.4528 0.057 Uiso 1 1 calc R . .
H37B H 0.5217 0.7186 0.4683 0.057 Uiso 1 1 calc R . .
H37C H 0.5659 0.6967 0.4043 0.057 Uiso 1 1 calc R . .
C38 C 0.3423(5) 0.6732(3) 0.4495(3) 0.0360(13) Uani 1 1 d U . .
C39 C 0.3603(5) 0.6605(4) 0.5131(3) 0.0403(14) Uani 1 1 d U . .
H39A H 0.4224 0.6598 0.5289 0.048 Uiso 1 1 calc R . .
C40 C 0.2872(6) 0.6486(4) 0.5541(4) 0.0490(16) Uani 1 1 d U . .
H40A H 0.3011 0.6411 0.5970 0.059 Uiso 1 1 calc R . .
C41 C 0.1964(6) 0.6477(4) 0.5324(4) 0.0568(18) Uani 1 1 d U . .
H41A H 0.1478 0.6403 0.5602 0.068 Uiso 1 1 calc R . .
C42 C 0.1769(6) 0.6579(5) 0.4687(4) 0.0632(18) Uani 1 1 d U . .
H42A H 0.1149 0.6558 0.4528 0.076 Uiso 1 1 calc R . .
C43 C 0.2494(6) 0.6715(4) 0.4281(4) 0.0484(15) Uani 1 1 d U . .
H43A H 0.2351 0.6796 0.3854 0.058 Uiso 1 1 calc R . .
C53 C 0.4380(7) 0.2928(4) 0.1379(4) 0.0593(18) Uani 1 1 d U . .
H53A H 0.3731 0.2912 0.1296 0.071 Uiso 1 1 calc R A 1
C54 C 0.4840(13) 0.2317(8) 0.1605(10) 0.057(3) Uani 0.50 1 d PU B 2
H54A H 0.4738 0.1965 0.1305 0.069 Uiso 0.50 1 calc PR B 2
H54B H 0.4624 0.2188 0.2020 0.069 Uiso 0.50 1 calc PR B 2
C54' C 0.5122(14) 0.2404(9) 0.1272(10) 0.062(3) Uani 0.50 1 d PU B 1
H54C H 0.4877 0.1983 0.1390 0.074 Uiso 0.50 1 calc PR B 1
H54D H 0.5277 0.2390 0.0826 0.074 Uiso 0.50 1 calc PR B 1
C55 C 0.5915(7) 0.2546(4) 0.1638(4) 0.0613(18) Uani 1 1 d U . .
H55A H 0.6462 0.2564 0.1372 0.074 Uiso 1 1 calc R B 1
H55B H 0.6022 0.2212 0.1957 0.074 Uiso 1 1 calc R B 1
C56 C 0.5776(6) 0.3185(4) 0.1953(4) 0.0517(17) Uani 1 1 d U B .
H56A H 0.5681 0.3129 0.2405 0.062 Uiso 1 1 calc R . .
H56B H 0.6320 0.3463 0.1899 0.062 Uiso 1 1 calc R . .
C57 C 0.2619(6) 0.4364(5) 0.0410(4) 0.061(2) Uani 1 1 d U . .
H57A H 0.2424 0.3954 0.0220 0.073 Uiso 1 1 calc R . .
H57B H 0.2969 0.4608 0.0101 0.073 Uiso 1 1 calc R . .
C58 C 0.1782(7) 0.4740(6) 0.0623(4) 0.080(2) Uani 1 1 d U . .
H58A H 0.1199 0.4552 0.0453 0.096 Uiso 1 1 calc R . .
H58B H 0.1818 0.5188 0.0484 0.096 Uiso 1 1 calc R . .
C59 C 0.1831(7) 0.4697(5) 0.1336(5) 0.081(2) Uani 1 1 d U . .
H59A H 0.2041 0.5105 0.1523 0.097 Uiso 1 1 calc R . .
H59B H 0.1219 0.4587 0.1500 0.097 Uiso 1 1 calc R . .
C60 C 0.2504(6) 0.4192(5) 0.1468(4) 0.0608(15) Uani 1 1 d U . .
H60A H 0.2800 0.4247 0.1887 0.073 Uiso 1 1 calc R . .
H60B H 0.2204 0.3770 0.1445 0.073 Uiso 1 1 calc R . .
C61 C -0.3201(12) 0.5554(9) 0.3506(7) 0.058(3) Uani 0.50 1 d PU . .
H61A H -0.3822 0.5747 0.3450 0.069 Uiso 0.50 1 calc PR . .
H61B H -0.3161 0.5202 0.3202 0.069 Uiso 0.50 1 calc PR . .
C62 C 0.8249(8) 0.6741(6) 0.5472(6) 0.096(4) Uani 1 1 d . . .
H62A H 0.8073 0.6522 0.5859 0.115 Uiso 1 1 calc R C 1
H62B H 0.8061 0.6484 0.5103 0.115 Uiso 1 1 calc R C 1
C63 C 0.0509(8) 0.4871(5) 0.4425(4) 0.078(2) Uani 1 1 d U . .
C64 C -0.0248(9) 0.5144(7) 0.4273(5) 0.093(3) Uani 1 1 d U . .
Cl1 Cl 0.9420(3) 0.6954(2) 0.5479(2) 0.1550(18) Uani 1 1 d . D .
Cl2 Cl 0.7827(15) 0.7554(8) 0.5426(11) 0.143(9) Uani 0.30 1 d P D 1
Cl2' Cl 0.7418(6) 0.7247(4) 0.5225(5) 0.149(4) Uani 0.70 1 d P D 1
Cl3 Cl -0.3115(4) 0.5244(3) 0.4226(2) 0.0736(15) Uani 0.50 1 d P . .
Cl4 Cl -0.2400(4) 0.6107(3) 0.3330(3) 0.0929(19) Uani 0.50 1 d P . .
C65 C -0.1436(17) 0.5583(12) 0.3637(10) 0.093(3) Uani 0.50 1 d PU . .
C66 C -0.2218(18) 0.5655(13) 0.4351(10) 0.098(3) Uani 0.50 1 d PU . .
C67 C 0.0000 0.5000 0.5000 0.114(3) Uani 1 2 d SU . .

loop_
_atom_site_aniso_label
_atom_site_aniso_U_11
_atom_site_aniso_U_22
_atom_site_aniso_U_33
_atom_site_aniso_U_23
_atom_site_aniso_U_13
_atom_site_aniso_U_12
Nd1 0.0314(2) 0.02092(19) 0.01826(19) -0.00214(15) -0.00183(14) -0.00260(15)
O1 0.029(2) 0.024(2) 0.029(2) -0.004(2) 0.001(2) -0.0051(19)
O2 0.038(3) 0.026(2) 0.022(2) -0.002(2) 0.004(2) -0.005(2)
O3 0.046(3) 0.022(2) 0.026(2) 0.000(2) -0.010(2) -0.004(2)
O4 0.057(3) 0.020(2) 0.019(2) -0.0007(19) -0.004(2) 0.007(2)
O5 0.053(3) 0.026(3) 0.041(3) 0.009(2) 0.001(2) -0.001(2)
O6 0.038(3) 0.053(3) 0.043(3) 0.008(3) -0.004(2) -0.005(3)
N1 0.027(3) 0.022(3) 0.014(2) -0.003(2) -0.001(2) 0.002(2)
C7 0.029(2) 0.026(2) 0.020(2) -0.004(2) -0.001(2) -0.002(2)
C6 0.031(3) 0.028(3) 0.017(2) -0.004(2) -0.001(2) -0.003(2)
C1 0.032(2) 0.024(2) 0.019(2) -0.002(2) -0.004(2) -0.002(2)
C2 0.032(3) 0.029(2) 0.022(2) 0.002(2) 0.000(2) 0.000(2)
C3 0.031(2) 0.032(2) 0.027(2) 0.000(2) 0.003(2) 0.001(2)
C4 0.032(3) 0.032(2) 0.029(2) 0.000(2) -0.002(2) -0.005(2)
C5 0.032(2) 0.030(2) 0.024(2) 0.000(2) -0.002(2) -0.006(2)
C8 0.029(3) 0.021(3) 0.021(3) -0.003(2) 0.003(2) 0.005(2)
C9 0.029(3) 0.025(2) 0.021(2) -0.001(2) 0.000(2) -0.001(2)
C14 0.026(2) 0.026(2) 0.022(2) -0.002(2) 0.003(2) 0.000(2)
C13 0.030(3) 0.028(2) 0.024(2) -0.001(2) 0.000(2) 0.000(2)
C12 0.033(2) 0.031(2) 0.021(2) 0.001(2) 0.002(2) 0.002(2)
C11 0.026(2) 0.028(2) 0.021(2) -0.004(2) 0.000(2) 0.000(2)
C10 0.027(2) 0.026(2) 0.023(2) 0.000(2) 0.001(2) 0.002(2)
C15 0.033(3) 0.024(3) 0.017(2) -0.001(2) 0.005(2) -0.001(2)
C16 0.038(3) 0.022(3) 0.022(3) -0.002(3) 0.000(3) 0.005(3)
C17 0.034(3) 0.031(3) 0.029(3) 0.001(3) 0.002(2) 0.000(2)
C18 0.049(4) 0.039(4) 0.046(4) -0.002(3) 0.021(3) 0.011(3)
C19 0.056(4) 0.033(3) 0.037(4) -0.009(3) 0.001(3) 0.008(3)
C20 0.042(3) 0.033(3) 0.035(3) 0.000(2) 0.001(2) -0.001(2)
C21 0.061(3) 0.038(3) 0.043(3) 0.003(3) -0.003(3) -0.005(3)
C22 0.083(4) 0.057(4) 0.043(3) 0.004(3) -0.008(3) -0.006(4)
C23 0.078(4) 0.052(4) 0.046(3) 0.014(3) -0.002(3) -0.001(3)
C24 0.068(4) 0.040(3) 0.055(3) 0.007(3) -0.002(3) 0.003(3)
C25 0.060(3) 0.038(3) 0.047(3) 0.001(3) 0.000(3) 0.005(3)
C26 0.032(3) 0.035(3) 0.035(3) 0.002(3) 0.004(3) -0.008(2)
C27 0.056(4) 0.063(4) 0.047(4) 0.011(4) 0.002(4) -0.022(4)
C28 0.047(4) 0.032(4) 0.063(4) 0.007(4) -0.009(4) -0.012(3)
C29 0.030(3) 0.037(3) 0.044(3) -0.001(3) 0.001(2) -0.005(2)
C30 0.038(3) 0.045(3) 0.056(3) 0.007(3) 0.001(3) -0.006(3)
C31 0.036(3) 0.051(3) 0.067(4) 0.004(3) -0.002(3) -0.003(3)
C32 0.037(3) 0.053(4) 0.062(4) 0.003(3) -0.017(3) -0.001(3)
C33 0.041(3) 0.055(3) 0.056(4) 0.008(3) -0.004(3) -0.001(3)
C34 0.034(3) 0.046(3) 0.046(3) 0.000(3) -0.003(2) -0.002(2)
C44 0.039(3) 0.032(3) 0.024(3) 0.001(2) 0.003(2) -0.002(2)
C45 0.046(4) 0.033(3) 0.040(4) 0.003(3) -0.004(3) 0.002(3)
C46 0.051(4) 0.036(4) 0.027(3) 0.008(3) -0.003(3) -0.003(3)
C47 0.044(3) 0.037(3) 0.024(2) 0.003(2) 0.003(2) -0.008(2)
C48 0.048(3) 0.041(3) 0.033(2) 0.001(2) 0.003(2) -0.008(2)
C49 0.056(3) 0.057(3) 0.040(3) 0.000(3) 0.007(3) -0.011(3)
C50 0.057(3) 0.054(3) 0.039(3) 0.001(3) -0.002(3) -0.023(3)
C51 0.065(4) 0.047(3) 0.041(3) 0.000(3) -0.003(3) -0.014(3)
C52 0.052(3) 0.042(3) 0.035(3) 0.001(3) -0.003(3) -0.005(3)
C35 0.041(3) 0.037(3) 0.024(3) -0.006(3) -0.001(2) 0.001(3)
C36 0.064(4) 0.026(3) 0.033(3) -0.006(3) 0.004(3) 0.006(3)
C37 0.041(4) 0.042(4) 0.030(3) -0.010(3) -0.002(3) -0.001(3)
C38 0.039(3) 0.044(3) 0.026(2) -0.004(2) 0.001(2) 0.003(2)
C39 0.041(3) 0.051(3) 0.029(3) -0.002(3) -0.001(2) -0.001(3)
C40 0.052(4) 0.063(4) 0.032(3) 0.000(3) 0.004(3) 0.000(3)
C41 0.052(4) 0.079(4) 0.041(3) 0.002(3) 0.011(3) 0.003(3)
C42 0.049(4) 0.090(4) 0.050(3) 0.004(4) 0.002(3) 0.007(3)
C43 0.047(3) 0.066(3) 0.033(3) 0.002(3) 0.001(3) 0.007(3)
C53 0.059(4) 0.039(3) 0.078(4) 0.005(3) -0.013(4) -0.015(3)
C54 0.069(5) 0.032(5) 0.072(6) 0.004(5) -0.006(5) -0.007(5)
C54' 0.069(6) 0.040(5) 0.076(6) 0.000(5) -0.004(5) -0.002(5)
C55 0.070(4) 0.040(3) 0.073(4) -0.003(3) -0.005(4) 0.007(3)
C56 0.061(4) 0.033(3) 0.060(4) 0.003(3) -0.004(3) 0.007(3)
C57 0.048(4) 0.099(5) 0.036(4) 0.001(4) -0.001(3) -0.017(4)
C58 0.057(4) 0.121(5) 0.063(4) 0.028(5) 0.005(4) 0.001(4)
C59 0.070(4) 0.109(5) 0.064(4) -0.001(4) 0.011(4) -0.001(4)
C60 0.060(3) 0.077(3) 0.045(3) 0.008(3) -0.002(3) -0.017(3)
C61 0.056(7) 0.094(8) 0.022(5) 0.029(6) -0.007(5) -0.036(7)
C62 0.084(8) 0.105(9) 0.100(9) 0.046(8) 0.016(7) -0.015(7)
C63 0.100(5) 0.092(5) 0.043(4) 0.015(4) 0.026(4) 0.009(4)
C64 0.099(6) 0.136(6) 0.043(4) 0.015(5) 0.014(4) -0.036(5)
Cl1 0.087(3) 0.162(4) 0.219(5) -0.008(4) 0.042(3) -0.028(2)
Cl2 0.19(2) 0.090(11) 0.149(15) 0.052(11) 0.065(16) 0.081(12)
Cl2' 0.114(5) 0.135(7) 0.196(9) 0.094(7) -0.025(5) 0.012(5)
Cl3 0.096(4) 0.088(4) 0.036(2) 0.020(2) -0.015(2) -0.026(3)
Cl4 0.086(4) 0.113(4) 0.078(3) 0.052(3) -0.020(3) -0.054(3)
C65 0.100(6) 0.125(6) 0.055(5) 0.018(5) 0.011(5) -0.029(6)
C66 0.108(7) 0.130(7) 0.057(6) 0.017(6) -0.001(6) -0.029(6)
C67 0.126(6) 0.137(6) 0.078(5) 0.011(6) 0.000(5) -0.017(6)

loop_
_atom_type_symbol
_atom_type_description
_atom_type_scat_dispersion_real
_atom_type_scat_dispersion_imag
_atom_type_scat_source
C C 0.0033 0.0016 'International Tables Vol C Tables 4.2.6.8 and 6.1.1.4'
H H 0.0000 0.0000 'International Tables Vol C Tables 4.2.6.8 and 6.1.1.4'
N N 0.0061 0.0033 'International Tables Vol C Tables 4.2.6.8 and 6.1.1.4'
O O 0.0106 0.0060 'International Tables Vol C Tables 4.2.6.8 and 6.1.1.4'
Nd Nd -0.1943 3.0179 'International Tables Vol C Tables 4.2.6.8 and 6.1.1.4'
Cl Cl 0.1484 0.1585 'International Tables Vol C Tables 4.2.6.8 and 6.1.1.4'

loop_
_geom_angle_atom_site_label_1
_geom_angle_atom_site_label_2
_geom_angle_atom_site_label_3
_geom_angle
_geom_angle_site_symmetry_1
_geom_angle_site_symmetry_3
O1 Nd1 O2 101.56(15) . .
O1 Nd1 O3 115.89(15) . .
O2 Nd1 O3 111.74(15) . .
O1 Nd1 O4 93.63(15) . 3_665
O2 Nd1 O4 155.87(15) . 3_665
O3 Nd1 O4 77.23(14) . 3_665
O1 Nd1 O5 87.47(16) . .
O2 Nd1 O5 85.95(15) . .
O3 Nd1 O5 145.34(15) . .
O4 Nd1 O5 76.01(14) 3_665 .
O1 Nd1 O6 167.35(16) . .
O2 Nd1 O6 80.77(16) . .
O3 Nd1 O6 73.93(15) . .
O4 Nd1 O6 80.49(16) 3_665 .
O5 Nd1 O6 80.26(16) . .
O1 Nd1 N1 74.65(15) . .
O2 Nd1 N1 74.87(14) . .
O3 Nd1 N1 64.30(14) . .
O4 Nd1 N1 127.79(14) 3_665 .
O5 Nd1 N1 150.22(16) . .
O6 Nd1 N1 117.79(16) . .
C1 O1 Nd1 137.9(4) . .
C14 O2 Nd1 141.7(4) . .
C16 O3 Nd1 120.1(4) . .
C16 O4 Nd1 125.3(4) . 3_665
C56 O5 C53 108.2(6) . .
C56 O5 Nd1 122.6(4) . .
C53 O5 Nd1 124.6(4) . .
C60 O6 C57 104.1(6) . .
C60 O6 Nd1 121.5(5) . .
C57 O6 Nd1 129.2(4) . .
C7 N1 C15 110.4(4) . .
C7 N1 C8 109.8(4) . .
C15 N1 C8 109.3(5) . .
C7 N1 Nd1 112.7(3) . .
C15 N1 Nd1 108.4(3) . .
C8 N1 Nd1 106.1(3) . .
N1 C7 C6 114.7(5) . .
N1 C7 H7A 108.6 . .
C6 C7 H7A 108.6 . .
N1 C7 H7B 108.6 . .
C6 C7 H7B 108.6 . .
H7A C7 H7B 107.6 . .
C5 C6 C1 121.0(6) . .
C5 C6 C7 119.1(6) . .
C1 C6 C7 119.7(5) . .
O1 C1 C6 119.9(6) . .
O1 C1 C2 121.7(5) . .
C6 C1 C2 118.3(6) . .
C3 C2 C1 117.4(6) . .
C3 C2 C17 121.9(6) . .
C1 C2 C17 120.6(6) . .
C4 C3 C2 124.4(6) . .
C4 C3 H3A 117.8 . .
C2 C3 H3A 117.8 . .
C5 C4 C3 117.2(6) . .
C5 C4 C26 122.8(6) . .
C3 C4 C26 120.0(6) . .
C4 C5 C6 121.7(6) . .
C4 C5 H5A 119.1 . .
C6 C5 H5A 119.1 . .
N1 C8 C9 114.2(5) . .
N1 C8 H8A 108.7 . .
C9 C8 H8A 108.7 . .
N1 C8 H8B 108.7 . .
C9 C8 H8B 108.7 . .
H8A C8 H8B 107.6 . .
C10 C9 C14 120.3(5) . .
C10 C9 C8 120.2(5) . .
C14 C9 C8 119.5(5) . .
O2 C14 C9 119.1(5) . .
O2 C14 C13 122.1(5) . .
C9 C14 C13 118.8(6) . .
C12 C13 C14 118.4(6) . .
C12 C13 C44 121.2(6) . .
C14 C13 C44 120.4(5) . .
C13 C12 C11 123.3(6) . .
C13 C12 H12A 118.3 . .
C11 C12 H12A 118.3 . .
C10 C11 C12 117.3(6) . .
C10 C11 C35 123.6(6) . .
C12 C11 C35 119.0(5) . .
C9 C10 C11 121.9(6) . .
C9 C10 H10A 119.1 . .
C11 C10 H10A 119.1 . .
N1 C15 C16 112.2(5) . .
N1 C15 H15A 109.2 . .
C16 C15 H15A 109.2 . .
N1 C15 H15B 109.2 . .
C16 C15 H15B 109.2 . .
H15A C15 H15B 107.9 . .
O3 C16 O4 124.7(6) . .
O3 C16 C15 118.4(5) . .
O4 C16 C15 116.9(5) . .
C2 C17 C20 110.8(5) . .
C2 C17 C18 111.2(5) . .
C20 C17 C18 104.2(6) . .
C2 C17 C19 111.0(6) . .
C20 C17 C19 112.6(5) . .
C18 C17 C19 106.8(6) . .
C17 C18 H18A 109.5 . .
C17 C18 H18B 109.5 . .
H18A C18 H18B 109.5 . .
C17 C18 H18C 109.5 . .
H18A C18 H18C 109.5 . .
H18B C18 H18C 109.5 . .
C17 C19 H19A 109.5 . .
C17 C19 H19B 109.5 . .
H19A C19 H19B 109.5 . .
C17 C19 H19C 109.5 . .
H19A C19 H19C 109.5 . .
H19B C19 H19C 109.5 . .
C21 C20 C25 117.0(7) . .
C21 C20 C17 122.4(6) . .
C25 C20 C17 120.5(6) . .
C20 C21 C22 120.9(7) . .
C20 C21 H21A 119.6 . .
C22 C21 H21A 119.6 . .
C23 C22 C21 120.5(8) . .
C23 C22 H22A 119.8 . .
C21 C22 H22A 119.8 . .
C24 C23 C22 119.9(8) . .
C24 C23 H23A 120.0 . .
C22 C23 H23A 120.0 . .
C23 C24 C25 120.3(8) . .
C23 C24 H24A 119.9 . .
C25 C24 H24A 119.9 . .
C24 C25 C20 121.4(8) . .
C24 C25 H25A 119.3 . .
C20 C25 H25A 119.3 . .
C4 C26 C28 112.6(6) . .
C4 C26 C29 111.4(6) . .
C28 C26 C29 106.3(6) . .
C4 C26 C27 107.4(6) . .
C28 C26 C27 107.3(6) . .
C29 C26 C27 111.9(6) . .
C26 C27 H27A 109.5 . .
C26 C27 H27B 109.5 . .
H27A C27 H27B 109.5 . .
C26 C27 H27C 109.5 . .
H27A C27 H27C 109.5 . .
H27B C27 H27C 109.5 . .
C26 C28 H28A 109.5 . .
C26 C28 H28B 109.5 . .
H28A C28 H28B 109.5 . .
C26 C28 H28C 109.5 . .
H28A C28 H28C 109.5 . .
H28B C28 H28C 109.5 . .
C30 C29 C34 116.5(7) . .
C30 C29 C26 121.0(7) . .
C34 C29 C26 122.3(6) . .
C31 C30 C29 121.4(8) . .
C31 C30 H30A 119.3 . .
C29 C30 H30A 119.3 . .
C32 C31 C30 121.1(8) . .
C32 C31 H31A 119.4 . .
C30 C31 H31A 119.4 . .
C31 C32 C33 119.6(8) . .
C31 C32 H32A 120.2 . .
C33 C32 H32A 120.2 . .
C32 C33 C34 119.0(8) . .
C32 C33 H33A 120.5 . .
C34 C33 H33A 120.5 . .
C33 C34 C29 122.4(7) . .
C33 C34 H34A 118.8 . .
C29 C34 H34A 118.8 . .
C13 C44 C47 111.7(6) . .
C13 C44 C45 108.8(5) . .
C47 C44 C45 112.4(6) . .
C13 C44 C46 112.8(5) . .
C47 C44 C46 105.7(5) . .
C45 C44 C46 105.4(6) . .
C44 C45 H45A 109.5 . .
C44 C45 H45B 109.5 . .
H45A C45 H45B 109.5 . .
C44 C45 H45C 109.5 . .
H45A C45 H45C 109.5 . .
H45B C45 H45C 109.5 . .
C44 C46 H46A 109.5 . .
C44 C46 H46B 109.5 . .
H46A C46 H46B 109.5 . .
C44 C46 H46C 109.5 . .
H46A C46 H46C 109.5 . .
H46B C46 H46C 109.5 . .
C52 C47 C48 116.7(7) . .
C52 C47 C44 123.6(7) . .
C48 C47 C44 119.5(6) . .
C49 C48 C47 122.5(7) . .
C49 C48 H48A 118.8 . .
C47 C48 H48A 118.8 . .
C50 C49 C48 119.7(8) . .
C50 C49 H49A 120.1 . .
C48 C49 H49A 120.1 . .
C51 C50 C49 118.5(8) . .
C51 C50 H50A 120.7 . .
C49 C50 H50A 120.7 . .
C50 C51 C52 121.8(8) . .
C50 C51 H51A 119.1 . .
C52 C51 H51A 119.1 . .
C51 C52 C47 120.7(8) . .
C51 C52 H52A 119.6 . .
C47 C52 H52A 119.6 . .
C36 C35 C38 108.0(6) . .
C36 C35 C11 112.1(5) . .
C38 C35 C11 108.3(5) . .
C36 C35 C37 108.3(6) . .
C38 C35 C37 111.6(6) . .
C11 C35 C37 108.6(5) . .
C35 C36 H36A 109.5 . .
C35 C36 H36B 109.5 . .
H36A C36 H36B 109.5 . .
C35 C36 H36C 109.5 . .
H36A C36 H36C 109.5 . .
H36B C36 H36C 109.5 . .
C35 C37 H37A 109.5 . .
C35 C37 H37B 109.5 . .
H37A C37 H37B 109.5 . .
C35 C37 H37C 109.5 . .
H37A C37 H37C 109.5 . .
H37B C37 H37C 109.5 . .
C43 C38 C39 117.2(7) . .
C43 C38 C35 119.4(6) . .
C39 C38 C35 123.4(7) . .
C38 C39 C40 121.1(7) . .
C38 C39 H39A 119.5 . .
C40 C39 H39A 119.5 . .
C41 C40 C39 121.0(7) . .
C41 C40 H40A 119.5 . .
C39 C40 H40A 119.5 . .
C40 C41 C42 119.0(8) . .
C40 C41 H41A 120.5 . .
C42 C41 H41A 120.5 . .
C41 C42 C43 120.0(8) . .
C41 C42 H42A 120.0 . .
C43 C42 H42A 120.0 . .
C38 C43 C42 121.7(7) . .
C38 C43 H43A 119.2 . .
C42 C43 H43A 119.2 . .
O5 C53 C54 106.3(9) . .
O5 C53 C54' 102.2(9) . .
C54 C53 C54' 32.2(9) . .
O5 C53 H53A 128.9 . .
C54 C53 H53A 116.7 . .
C54' C53 H53A 128.9 . .
C53 C54 C55 99.8(11) . .
C53 C54 H54A 111.8 . .
C55 C54 H54A 111.8 . .
C53 C54 H54B 111.8 . .
C55 C54 H54B 111.8 . .
H54A C54 H54B 109.5 . .
C55 C54' C53 108.7(13) . .
C55 C54' H54C 109.9 . .
C53 C54' H54C 109.9 . .
C55 C54' H54D 109.9 . .
C53 C54' H54D 109.9 . .
H54C C54' H54D 108.3 . .
C54' C55 C56 108.7(10) . .
C54' C55 C54 31.7(10) . .
C56 C55 C54 98.2(9) . .
C54' C55 H55A 109.9 . .
C56 C55 H55A 109.9 . .
C54 C55 H55A 140.1 . .
C54' C55 H55B 109.9 . .
C56 C55 H55B 109.9 . .
C54 C55 H55B 86.9 . .
H55A C55 H55B 108.3 . .
O5 C56 C55 105.2(7) . .
O5 C56 H56A 110.7 . .
C55 C56 H56A 110.7 . .
O5 C56 H56B 110.7 . .
C55 C56 H56B 110.7 . .
H56A C56 H56B 108.8 . .
O6 C57 C58 104.4(7) . .
O6 C57 H57A 110.9 . .
C58 C57 H57A 110.9 . .
O6 C57 H57B 110.9 . .
C58 C57 H57B 110.9 . .
H57A C57 H57B 108.9 . .
C57 C58 C59 104.9(8) . .
C57 C58 H58A 110.8 . .
C59 C58 H58A 110.8 . .
C57 C58 H58B 110.8 . .
C59 C58 H58B 110.8 . .
H58A C58 H58B 108.8 . .
C60 C59 C58 104.1(8) . .
C60 C59 H59A 110.9 . .
C58 C59 H59A 110.9 . .
C60 C59 H59B 110.9 . .
C58 C59 H59B 110.9 . .
H59A C59 H59B 108.9 . .
O6 C60 C59 104.5(7) . .
O6 C60 H60A 110.9 . .
C59 C60 H60A 110.9 . .
O6 C60 H60B 110.9 . .
C59 C60 H60B 110.9 . .
H60A C60 H60B 108.9 . .
Cl3 C61 Cl4 116.3(9) . .
Cl3 C61 H61A 108.2 . .
Cl4 C61 H61A 108.2 . .
Cl3 C61 H61B 108.2 . .
Cl4 C61 H61B 108.2 . .
H61A C61 H61B 107.4 . .
Cl1 C62 Cl2 94.7(9) . .
Cl1 C62 H62A 112.8 . .
Cl2 C62 H62A 112.8 . .
Cl1 C62 H62B 112.8 . .
Cl2 C62 H62B 112.8 . .
H62A C62 H62B 110.2 . .
C64 C63 C67 71.5(7) . .
C63 C64 C67 60.4(7) . .
Cl2' Cl2 C62 66.1(12) . .
C66 Cl3 C61 88.8(10) . .
C61 Cl4 C65 91.2(10) . .
Cl4 C65 C66 77.6(12) . .
Cl3 C66 C65 108.7(15) . .
C63 C67 C63 179.998(3) . 3_566
C63 C67 C64 131.9(5) . 3_566
C63 C67 C64 48.1(5) 3_566 3_566
C63 C67 C64 48.1(5) . .
C63 C67 C64 131.9(5) 3_566 .
C64 C67 C64 179.999(3) 3_566 .

loop_
_geom_bond_atom_site_label_1
_geom_bond_atom_site_label_2
_geom_bond_distance
_geom_bond_site_symmetry_2
Nd1 O1 2.241(4) .
Nd1 O2 2.245(4) .
Nd1 O3 2.409(4) .
Nd1 O4 2.447(4) 3_665
Nd1 O5 2.511(4) .
Nd1 O6 2.565(5) .
Nd1 N1 2.635(5) .
O1 C1 1.336(7) .
O2 C14 1.325(7) .
O3 C16 1.254(7) .
O4 C16 1.263(7) .
O4 Nd1 2.448(4) 3_665
O5 C56 1.435(9) .
O5 C53 1.459(9) .
O6 C60 1.429(9) .
O6 C57 1.438(9) .
N1 C7 1.480(8) .
N1 C15 1.481(7) .
N1 C8 1.489(7) .
C7 C6 1.510(8) .
C7 H7A 0.9700 .
C7 H7B 0.9700 .
C6 C5 1.397(8) .
C6 C1 1.404(8) .
C1 C2 1.434(9) .
C2 C3 1.395(9) .
C2 C17 1.520(9) .
C3 C4 1.390(9) .
C3 H3A 0.9300 .
C4 C5 1.373(9) .
C4 C26 1.528(9) .
C5 H5A 0.9300 .
C8 C9 1.509(8) .
C8 H8A 0.9700 .
C8 H8B 0.9700 .
C9 C10 1.384(8) .
C9 C14 1.417(8) .
C14 C13 1.418(8) .
C13 C12 1.390(9) .
C13 C44 1.522(9) .
C12 C11 1.396(9) .
C12 H12A 0.9300 .
C11 C10 1.389(8) .
C11 C35 1.541(9) .
C10 H10A 0.9300 .
C15 C16 1.520(9) .
C15 H15A 0.9700 .
C15 H15B 0.9700 .
C17 C20 1.536(9) .
C17 C18 1.543(9) .
C17 C19 1.552(9) .
C18 H18A 0.9600 .
C18 H18B 0.9600 .
C18 H18C 0.9600 .
C19 H19A 0.9600 .
C19 H19B 0.9600 .
C19 H19C 0.9600 .
C20 C21 1.375(10) .
C20 C25 1.398(10) .
C21 C22 1.403(11) .
C21 H21A 0.9300 .
C22 C23 1.358(11) .
C22 H22A 0.9300 .
C23 C24 1.353(11) .
C23 H23A 0.9300 .
C24 C25 1.387(10) .
C24 H24A 0.9300 .
C25 H25A 0.9300 .
C26 C28 1.530(10) .
C26 C29 1.532(10) .
C26 C27 1.536(10) .
C27 H27A 0.9600 .
C27 H27B 0.9600 .
C27 H27C 0.9600 .
C28 H28A 0.9600 .
C28 H28B 0.9600 .
C28 H28C 0.9600 .
C29 C30 1.381(10) .
C29 C34 1.390(10) .
C30 C31 1.368(11) .
C30 H30A 0.9300 .
C31 C32 1.361(11) .
C31 H31A 0.9300 .
C32 C33 1.377(10) .
C32 H32A 0.9300 .
C33 C34 1.379(10) .
C33 H33A 0.9300 .
C34 H34A 0.9300 .
C44 C47 1.538(10) .
C44 C45 1.539(9) .
C44 C46 1.550(9) .
C45 H45A 0.9600 .
C45 H45B 0.9600 .
C45 H45C 0.9600 .
C46 H46A 0.9600 .
C46 H46B 0.9600 .
C46 H46C 0.9600 .
C47 C52 1.386(10) .
C47 C48 1.394(10) .
C48 C49 1.382(10) .
C48 H48A 0.9300 .
C49 C50 1.380(11) .
C49 H49A 0.9300 .
C50 C51 1.370(11) .
C50 H50A 0.9300 .
C51 C52 1.384(10) .
C51 H51A 0.9300 .
C52 H52A 0.9300 .
C35 C36 1.532(9) .
C35 C38 1.539(9) .
C35 C37 1.544(9) .
C36 H36A 0.9600 .
C36 H36B 0.9600 .
C36 H36C 0.9600 .
C37 H37A 0.9600 .
C37 H37B 0.9600 .
C37 H37C 0.9600 .
C38 C43 1.376(10) .
C38 C39 1.377(9) .
C39 C40 1.389(10) .
C39 H39A 0.9300 .
C40 C41 1.350(11) .
C40 H40A 0.9300 .
C41 C42 1.375(11) .
C41 H41A 0.9300 .
C42 C43 1.384(10) .
C42 H42A 0.9300 .
C43 H43A 0.9300 .
C53 C54 1.489(19) .
C53 C54' 1.53(2) .
C53 H53A 0.9300 .
C54 C55 1.59(2) .
C54 H54A 0.9700 .
C54 H54B 0.9700 .
C54' C55 1.37(2) .
C54' H54C 0.9700 .
C54' H54D 0.9700 .
C55 C56 1.491(11) .
C55 H55A 0.9700 .
C55 H55B 0.9700 .
C56 H56A 0.9700 .
C56 H56B 0.9700 .
C57 C58 1.498(12) .
C57 H57A 0.9700 .
C57 H57B 0.9700 .
C58 C59 1.499(12) .
C58 H58A 0.9700 .
C58 H58B 0.9700 .
C59 C60 1.434(13) .
C59 H59A 0.9700 .
C59 H59B 0.9700 .
C60 H60A 0.9700 .
C60 H60B 0.9700 .
C61 Cl3 1.642(14) .
C61 Cl4 1.659(15) .
C61 H61A 0.9700 .
C61 H61B 0.9700 .
C62 Cl1 1.715(11) .
C62 Cl2 1.782(18) .
C62 H62A 0.9700 .
C62 H62B 0.9700 .
C63 C64 1.244(15) .
C63 C67 1.452(9) .
C64 C67 1.584(10) .
Cl2 Cl2' 0.95(2) .
Cl3 C66 1.54(2) .
Cl4 C65 1.84(3) .
C65 C66 1.90(3) .
C67 C63 1.452(9) 3_566
C67 C64 1.584(10) 3_566

loop_
_geom_torsion_atom_site_label_1
_geom_torsion_atom_site_label_2
_geom_torsion_atom_site_label_3
_geom_torsion_atom_site_label_4
_geom_torsion
_geom_torsion_site_symmetry_1
_geom_torsion_site_symmetry_4
O2 Nd1 O1 C1 -100.4(5) . .
O3 Nd1 O1 C1 20.9(6) . .
O4 Nd1 O1 C1 98.4(5) 3_665 .
O5 Nd1 O1 C1 174.2(5) . .
O6 Nd1 O1 C1 160.1(6) . .
N1 Nd1 O1 C1 -29.8(5) . .
O1 Nd1 O2 C14 59.4(7) . .
O3 Nd1 O2 C14 -64.7(7) . .
O4 Nd1 O2 C14 -172.6(6) 3_665 .
O5 Nd1 O2 C14 146.0(7) . .
O6 Nd1 O2 C14 -133.2(7) . .
N1 Nd1 O2 C14 -11.0(6) . .
O1 Nd1 O3 C16 -20.4(5) . .
O2 Nd1 O3 C16 95.3(4) . .
O4 Nd1 O3 C16 -108.2(5) 3_665 .
O5 Nd1 O3 C16 -148.4(4) . .
O6 Nd1 O3 C16 168.2(5) . .
N1 Nd1 O3 C16 35.5(4) . .
O1 Nd1 O5 C56 6.3(5) . .
O2 Nd1 O5 C56 -95.5(5) . .
O3 Nd1 O5 C56 141.1(5) . .
O4 Nd1 O5 C56 100.7(5) 3_665 .
O6 Nd1 O5 C56 -176.8(5) . .
N1 Nd1 O5 C56 -46.0(6) . .
O1 Nd1 O5 C53 -146.8(6) . .
O2 Nd1 O5 C53 111.4(6) . .
O3 Nd1 O5 C53 -12.0(7) . .
O4 Nd1 O5 C53 -52.5(6) 3_665 .
O6 Nd1 O5 C53 30.1(5) . .
N1 Nd1 O5 C53 160.8(5) . .
O1 Nd1 O6 C60 88.9(9) . .
O2 Nd1 O6 C60 -12.8(6) . .
O3 Nd1 O6 C60 -128.7(6) . .
O4 Nd1 O6 C60 151.9(6) 3_665 .
O5 Nd1 O6 C60 74.6(6) . .
N1 Nd1 O6 C60 -80.2(6) . .
O1 Nd1 O6 C57 -120.5(8) . .
O2 Nd1 O6 C57 137.8(7) . .
O3 Nd1 O6 C57 21.9(6) . .
O4 Nd1 O6 C57 -57.5(6) 3_665 .
O5 Nd1 O6 C57 -134.7(7) . .
N1 Nd1 O6 C57 70.4(7) . .
O1 Nd1 N1 C7 -24.3(3) . .
O2 Nd1 N1 C7 82.6(4) . .
O3 Nd1 N1 C7 -153.7(4) . .
O4 Nd1 N1 C7 -106.8(4) 3_665 .
O5 Nd1 N1 C7 30.9(5) . .
O6 Nd1 N1 C7 153.3(3) . .
O1 Nd1 N1 C15 98.2(4) . .
O2 Nd1 N1 C15 -154.9(4) . .
O3 Nd1 N1 C15 -31.2(3) . .
O4 Nd1 N1 C15 15.7(4) 3_665 .
O5 Nd1 N1 C15 153.3(4) . .
O6 Nd1 N1 C15 -84.2(4) . .
O1 Nd1 N1 C8 -144.5(4) . .
O2 Nd1 N1 C8 -37.7(3) . .
O3 Nd1 N1 C8 86.1(4) . .
O4 Nd1 N1 C8 133.0(3) 3_665 .
O5 Nd1 N1 C8 -89.4(5) . .
O6 Nd1 N1 C8 33.0(4) . .
C15 N1 C7 C6 -55.6(6) . .
C8 N1 C7 C6 -176.2(5) . .
Nd1 N1 C7 C6 65.7(5) . .
N1 C7 C6 C5 122.7(6) . .
N1 C7 C6 C1 -62.0(7) . .
Nd1 O1 C1 C6 45.0(8) . .
Nd1 O1 C1 C2 -136.1(5) . .
C5 C6 C1 O1 -179.8(6) . .
C7 C6 C1 O1 5.0(9) . .
C5 C6 C1 C2 1.3(9) . .
C7 C6 C1 C2 -174.0(6) . .
O1 C1 C2 C3 179.8(6) . .
C6 C1 C2 C3 -1.3(9) . .
O1 C1 C2 C17 -3.0(9) . .
C6 C1 C2 C17 175.9(6) . .
C1 C2 C3 C4 0.5(10) . .
C17 C2 C3 C4 -176.6(6) . .
C2 C3 C4 C5 0.3(10) . .
C2 C3 C4 C26 178.4(6) . .
C3 C4 C5 C6 -0.4(10) . .
C26 C4 C5 C6 -178.4(6) . .
C1 C6 C5 C4 -0.4(10) . .
C7 C6 C5 C4 174.9(6) . .
C7 N1 C8 C9 -45.4(7) . .
C15 N1 C8 C9 -166.6(5) . .
Nd1 N1 C8 C9 76.7(5) . .
N1 C8 C9 C10 119.3(6) . .
N1 C8 C9 C14 -62.8(8) . .
Nd1 O2 C14 C9 31.1(10) . .
Nd1 O2 C14 C13 -146.9(5) . .
C10 C9 C14 O2 -179.2(6) . .
C8 C9 C14 O2 3.0(9) . .
C10 C9 C14 C13 -1.1(9) . .
C8 C9 C14 C13 -179.0(6) . .
O2 C14 C13 C12 179.0(6) . .
C9 C14 C13 C12 1.0(9) . .
O2 C14 C13 C44 -0.4(10) . .
C9 C14 C13 C44 -178.4(6) . .
C14 C13 C12 C11 -0.4(10) . .
C44 C13 C12 C11 178.9(6) . .
C13 C12 C11 C10 0.0(10) . .
C13 C12 C11 C35 -176.3(6) . .
C14 C9 C10 C11 0.7(10) . .
C8 C9 C10 C11 178.6(6) . .
C12 C11 C10 C9 -0.1(9) . .
C35 C11 C10 C9 175.9(6) . .
C7 N1 C15 C16 152.7(5) . .
C8 N1 C15 C16 -86.4(6) . .
Nd1 N1 C15 C16 28.8(6) . .
Nd1 O3 C16 O4 145.4(5) . .
Nd1 O3 C16 C15 -33.0(7) . .
Nd1 O4 C16 O3 -44.0(9) 3_665 .
Nd1 O4 C16 C15 134.4(5) 3_665 .
N1 C15 C16 O3 -1.3(8) . .
N1 C15 C16 O4 -179.9(5) . .
C3 C2 C17 C20 107.7(7) . .
C1 C2 C17 C20 -69.3(8) . .
C3 C2 C17 C18 -7.7(9) . .
C1 C2 C17 C18 175.3(6) . .
C3 C2 C17 C19 -126.4(7) . .
C1 C2 C17 C19 56.5(8) . .
C2 C17 C20 C21 -20.9(9) . .
C18 C17 C20 C21 98.8(8) . .
C19 C17 C20 C21 -145.8(7) . .
C2 C17 C20 C25 164.5(7) . .
C18 C17 C20 C25 -75.8(8) . .
C19 C17 C20 C25 39.5(9) . .
C25 C20 C21 C22 -0.1(12) . .
C17 C20 C21 C22 -174.9(7) . .
C20 C21 C22 C23 0.6(13) . .
C21 C22 C23 C24 -1.7(14) . .
C22 C23 C24 C25 2.2(14) . .
C23 C24 C25 C20 -1.6(13) . .
C21 C20 C25 C24 0.6(12) . .
C17 C20 C25 C24 175.5(7) . .
C5 C4 C26 C28 -1.3(9) . .
C3 C4 C26 C28 -179.3(6) . .
C5 C4 C26 C29 118.0(7) . .
C3 C4 C26 C29 -60.0(8) . .
C5 C4 C26 C27 -119.1(7) . .
C3 C4 C26 C27 62.9(8) . .
C4 C26 C29 C30 156.4(7) . .
C28 C26 C29 C30 -80.6(8) . .
C27 C26 C29 C30 36.2(9) . .
C4 C26 C29 C34 -27.7(9) . .
C28 C26 C29 C34 95.3(8) . .
C27 C26 C29 C34 -147.9(7) . .
C34 C29 C30 C31 0.2(11) . .
C26 C29 C30 C31 176.4(7) . .
C29 C30 C31 C32 0.2(12) . .
C30 C31 C32 C33 0.0(13) . .
C31 C32 C33 C34 -0.8(12) . .
C32 C33 C34 C29 1.3(12) . .
C30 C29 C34 C33 -1.0(11) . .
C26 C29 C34 C33 -177.1(7) . .
C12 C13 C44 C47 119.1(7) . .
C14 C13 C44 C47 -61.5(8) . .
C12 C13 C44 C45 -116.3(7) . .
C14 C13 C44 C45 63.1(8) . .
C12 C13 C44 C46 0.3(9) . .
C14 C13 C44 C46 179.6(6) . .
C13 C44 C47 C52 140.4(6) . .
C45 C44 C47 C52 17.8(9) . .
C46 C44 C47 C52 -96.6(7) . .
C13 C44 C47 C48 -45.1(8) . .
C45 C44 C47 C48 -167.6(6) . .
C46 C44 C47 C48 77.9(8) . .
C52 C47 C48 C49 0.8(10) . .
C44 C47 C48 C49 -174.1(6) . .
C47 C48 C49 C50 -0.4(11) . .
C48 C49 C50 C51 0.0(11) . .
C49 C50 C51 C52 0.0(12) . .
C50 C51 C52 C47 0.4(12) . .
C48 C47 C52 C51 -0.7(10) . .
C44 C47 C52 C51 173.9(6) . .
C10 C11 C35 C36 18.8(9) . .
C12 C11 C35 C36 -165.2(6) . .
C10 C11 C35 C38 137.8(6) . .
C12 C11 C35 C38 -46.2(8) . .
C10 C11 C35 C37 -100.8(7) . .
C12 C11 C35 C37 75.2(7) . .
C36 C35 C38 C43 61.3(8) . .
C11 C35 C38 C43 -60.3(8) . .
C37 C35 C38 C43 -179.8(7) . .
C36 C35 C38 C39 -120.3(8) . .
C11 C35 C38 C39 118.1(7) . .
C37 C35 C38 C39 -1.4(10) . .
C43 C38 C39 C40 -2.0(11) . .
C35 C38 C39 C40 179.5(7) . .
C38 C39 C40 C41 1.5(12) . .
C39 C40 C41 C42 0.8(13) . .
C40 C41 C42 C43 -2.5(14) . .
C39 C38 C43 C42 0.3(12) . .
C35 C38 C43 C42 178.8(7) . .
C41 C42 C43 C38 2.0(14) . .
C56 O5 C53 C54 6.4(11) . .
Nd1 O5 C53 C54 162.7(9) . .
C56 O5 C53 C54' -26.6(11) . .
Nd1 O5 C53 C54' 129.8(9) . .
O5 C53 C54 C55 -31.9(13) . .
C54' C53 C54 C55 55.0(18) . .
O5 C53 C54' C55 19.1(15) . .
C54 C53 C54' C55 -82(2) . .
C53 C54' C55 C56 -4.8(16) . .
C53 C54' C55 C54 70(2) . .
C53 C54 C55 C54' -68(2) . .
C53 C54 C55 C56 44.8(13) . .
C53 O5 C56 C55 24.5(8) . .
Nd1 O5 C56 C55 -132.5(5) . .
C54' C55 C56 O5 -11.8(13) . .
C54 C55 C56 O5 -42.6(10) . .
C60 O6 C57 C58 33.8(9) . .
Nd1 O6 C57 C58 -120.6(6) . .
O6 C57 C58 C59 -12.1(11) . .
C57 C58 C59 C60 -13.8(11) . .
C57 O6 C60 C59 -43.7(9) . .
Nd1 O6 C60 C59 113.2(7) . .
C58 C59 C60 O6 35.1(10) . .
Cl1 C62 Cl2 Cl2' 149.4(17) . .
Cl4 C61 Cl3 C66 -2.7(16) . .
Cl3 C61 Cl4 C65 48.6(14) . .
C61 Cl4 C65 C66 -56.5(11) . .
C61 Cl3 C66 C65 -45.6(16) . .
Cl4 C65 C66 Cl3 73.3(15) . .
C64 C63 C67 C63 176.1(15) . 3_566
C64 C63 C67 C64 180.001(4) . 3_566
C63 C64 C67 C63 180.000(5) . 3_566
C63 C64 C67 C64 22(24) . 3_566
